data_1571492
loop_
_publ_author_name
'Zhou, Huayi'
'Li, Tengyue'
'Xie, Mingliang'
'Zhou, Yannan'
'Sun, Qikun'
'Zhang, Shi-Tong'
'Zhang, Yujian'
'Yang, Wenjun'
'Xue, Shanfeng'

_publ_section_title
;
 Improving electron transportation and operational lifetime of full color
 organic light emitting diodes through a "weak hydrogen bonding cage"
 structure.
;
_journal_issue 21
_journal_name_full 'Chemical science'
_journal_page_first 8106
_journal_page_last 8111
_journal_paper_doi 10.1039/d4sc00496e
_journal_volume 15
_journal_year 2024
_chemical_formula_sum 'C29 H19 N3 O'
_chemical_formula_weight 425.47
_space_group_crystal_system monoclinic
_space_group_IT_number 14
_space_group_name_Hall '-P 2yn'
_space_group_name_H-M_alt 'P 1 21/n 1'
_atom_sites_solution_hydrogens geom
_audit_creation_method SHELXL-2014/7
_audit_update_record
;
2022-11-12 deposited with the CCDC.	2024-04-22 downloaded from the CCDC.
;
_cell_angle_alpha 90
_cell_angle_beta 102.008(4)
_cell_angle_gamma 90
_cell_formula_units_Z 4
_cell_length_a 18.684(4)
_cell_length_b 6.0072(13)
_cell_length_c 19.711(4)
_cell_measurement_reflns_used 1385
_cell_measurement_temperature 296(2)
_cell_measurement_theta_max 21.87
_cell_measurement_theta_min 2.73
_cell_volume 2163.9(8)
_computing_cell_refinement 'Bruker SMART'
_computing_data_collection 'Bruker SMART'
_computing_data_reduction 'Bruker SAINT'
_computing_molecular_graphics 'Bruker SHELXTL'
_computing_publication_material 'Bruker SHELXTL'
_computing_structure_refinement 'SHELXL-2014/7 (Sheldrick, 2014)'
_computing_structure_solution 'Bruker SHELXTL'
_diffrn_ambient_temperature 296(2)
_diffrn_measured_fraction_theta_full 0.997
_diffrn_measured_fraction_theta_max 0.997
_diffrn_measurement_device_type 'CCD area detector'
_diffrn_measurement_method 'phi and omega scans'
_diffrn_radiation_type MoK\a
_diffrn_radiation_wavelength 0.71073
_diffrn_reflns_av_R_equivalents 0.0637
_diffrn_reflns_av_unetI/netI 0.0832
_diffrn_reflns_Laue_measured_fraction_full 0.997
_diffrn_reflns_Laue_measured_fraction_max 0.997
_diffrn_reflns_limit_h_max 19
_diffrn_reflns_limit_h_min -22
_diffrn_reflns_limit_k_max 6
_diffrn_reflns_limit_k_min -7
_diffrn_reflns_limit_l_max 23
_diffrn_reflns_limit_l_min -22
_diffrn_reflns_number 10302
_diffrn_reflns_point_group_measured_fraction_full 0.997
_diffrn_reflns_point_group_measured_fraction_max 0.997
_diffrn_reflns_theta_full 24.999
_diffrn_reflns_theta_max 24.999
_diffrn_reflns_theta_min 3.134
_exptl_absorpt_coefficient_mu 0.081
_exptl_absorpt_correction_type none
_exptl_crystal_colour COLORLESS
_exptl_crystal_density_diffrn 1.306
_exptl_crystal_description BLOCK
_exptl_crystal_F_000 888
_exptl_crystal_size_max 0.260
_exptl_crystal_size_mid 0.200
_exptl_crystal_size_min 0.150
_refine_diff_density_max 0.157
_refine_diff_density_min -0.209
_refine_diff_density_rms 0.047
_refine_ls_extinction_method none
_refine_ls_goodness_of_fit_ref 0.783
_refine_ls_hydrogen_treatment constr
_refine_ls_matrix_type full
_refine_ls_number_parameters 299
_refine_ls_number_reflns 3807
_refine_ls_number_restraints 0
_refine_ls_restrained_S_all 0.783
_refine_ls_R_factor_all 0.1317
_refine_ls_R_factor_gt 0.0583
_refine_ls_shift/su_max 0.000
_refine_ls_shift/su_mean 0.000
_refine_ls_structure_factor_coef Fsqd
_refine_ls_weighting_details 'w=1/[\s^2^(Fo^2^)+(0.1010P)^2^] where P=(Fo^2^+2Fc^2^)/3'
_refine_ls_weighting_scheme calc
_refine_ls_wR_factor_gt 0.1409
_refine_ls_wR_factor_ref 0.1687
_reflns_Friedel_coverage 0.000
_reflns_number_gt 1819
_reflns_number_total 3807
_reflns_threshold_expression 'I > 2\s(I)'
_cod_data_source_file d4sc00496e2.cif
_cod_data_source_block 1
_cod_depositor_comments 'Adding full bibliography for 1571492.cif.'
_cod_original_sg_symbol_H-M 'P 21/n'
_cod_database_code 1571492
_shelx_shelxl_version_number 2014/7
_shelx_space_group_comment
; 
The symmetry employed for this shelxl refinement is uniquely defined 
by the following loop, which should always be used as a source of 
symmetry information in preference to the above space-group names. 
They are only intended as comments. 
;
_shelx_estimated_absorpt_t_min 0.979
_shelx_estimated_absorpt_t_max 0.988

loop_
_space_group_symop_operation_xyz
'x, y, z'
'-x+1/2, y+1/2, -z+1/2'
'-x, -y, -z'
'x-1/2, -y-1/2, z-1/2'

loop_
_atom_site_label
_atom_site_type_symbol
_atom_site_fract_x
_atom_site_fract_y
_atom_site_fract_z
_atom_site_U_iso_or_equiv
_atom_site_adp_type
_atom_site_occupancy
_atom_site_site_symmetry_order
_atom_site_calc_flag
_atom_site_refinement_flags_posn
_atom_site_refinement_flags_adp
_atom_site_refinement_flags_occupancy
_atom_site_disorder_assembly
_atom_site_disorder_group
N2 N 0.51144(12) 0.5819(3) 0.24938(12) 0.0472(6) Uani 1 1 d . . . . .
O1 O 0.38869(12) 0.5960(4) 0.48266(11) 0.0750(7) Uani 1 1 d . . . . .
N1 N 0.51833(12) 0.6406(4) 0.13849(12) 0.0532(6) Uani 1 1 d . . . . .
C23 C 0.48111(14) 0.5840(4) 0.31057(14) 0.0449(7) Uani 1 1 d . . . . .
C15 C 0.48701(15) 0.7027(4) 0.18941(15) 0.0476(7) Uani 1 1 d . . . . .
C13 C 0.56230(14) 0.4310(4) 0.23437(15) 0.0457(7) Uani 1 1 d . . . . .
C14 C 0.56404(15) 0.4688(5) 0.16564(15) 0.0491(7) Uani 1 1 d . . . . .
C6 C 0.60356(15) 0.3250(5) 0.12856(15) 0.0512(7) Uani 1 1 d . . . . .
C16 C 0.43056(15) 0.8766(4) 0.18057(15) 0.0486(7) Uani 1 1 d . . . . .
C11 C 0.61470(15) 0.2510(5) 0.34828(16) 0.0538(8) Uani 1 1 d . . . . .
H11 H 0.5900 0.3499 0.3716 0.065 Uiso 1 1 calc R U . . .
C12 C 0.60598(14) 0.2664(4) 0.27619(16) 0.0470(7) Uani 1 1 d . . . . .
C26 C 0.41797(16) 0.5814(5) 0.42504(15) 0.0538(8) Uani 1 1 d . . . . .
C24 C 0.43910(15) 0.4059(4) 0.32250(15) 0.0516(8) Uani 1 1 d . . . . .
H24 H 0.4319 0.2866 0.2917 0.062 Uiso 1 1 calc R U . . .
C21 C 0.43752(16) 1.0539(5) 0.13671(15) 0.0548(8) Uani 1 1 d . . . . .
H21 H 0.4783 1.0617 0.1166 0.066 Uiso 1 1 calc R U . . .
C25 C 0.40765(15) 0.4036(5) 0.37998(15) 0.0533(8) Uani 1 1 d . . . . .
H25 H 0.3796 0.2826 0.3882 0.064 Uiso 1 1 calc R U . . .
C28 C 0.49185(16) 0.7614(4) 0.35571(16) 0.0554(8) Uani 1 1 d . . . . .
H28 H 0.5203 0.8817 0.3477 0.067 Uiso 1 1 calc R U . . .
C7 C 0.64414(15) 0.1181(4) 0.24015(16) 0.0508(8) Uani 1 1 d . . . . .
C5 C 0.64024(15) 0.1408(5) 0.16596(17) 0.0534(8) Uani 1 1 d . . . . .
C20 C 0.38503(18) 1.2176(5) 0.12270(17) 0.0616(9) Uani 1 1 d . . . . .
H20 H 0.3910 1.3373 0.0945 0.074 Uiso 1 1 calc R U . . .
C27 C 0.46031(17) 0.7597(5) 0.41262(17) 0.0611(9) Uani 1 1 d . . . . .
H27 H 0.4675 0.8796 0.4432 0.073 Uiso 1 1 calc R U . . .
C4 C 0.67174(17) -0.0160(5) 0.12744(18) 0.0653(9) Uani 1 1 d . . . . .
H4 H 0.6950 -0.1410 0.1496 0.078 Uiso 1 1 calc R U . . .
C17 C 0.36839(16) 0.8661(5) 0.20853(17) 0.0621(9) Uani 1 1 d . . . . .
H17 H 0.3626 0.7485 0.2376 0.075 Uiso 1 1 calc R U . . .
C10 C 0.65940(16) 0.0910(5) 0.38506(17) 0.0619(9) Uani 1 1 d . . . . .
H10 H 0.6655 0.0827 0.4330 0.074 Uiso 1 1 calc R U . . .
C19 C 0.32357(17) 1.2029(5) 0.15073(18) 0.0628(9) Uani 1 1 d . . . . .
C1 C 0.60216(17) 0.3516(6) 0.05852(16) 0.0645(9) Uani 1 1 d . . . . .
H1 H 0.5789 0.4748 0.0351 0.077 Uiso 1 1 calc R U . . .
C18 C 0.31505(17) 1.0276(5) 0.19381(18) 0.0702(10) Uani 1 1 d . . . . .
H18 H 0.2735 1.0188 0.2128 0.084 Uiso 1 1 calc R U . . .
C9 C 0.69512(17) -0.0573(5) 0.34995(19) 0.0694(10) Uani 1 1 d . . . . .
H9 H 0.7243 -0.1680 0.3746 0.083 Uiso 1 1 calc R U . . .
C8 C 0.68833(17) -0.0442(5) 0.2800(2) 0.0679(9) Uani 1 1 d . . . . .
H8 H 0.7136 -0.1452 0.2579 0.081 Uiso 1 1 calc R U . . .
C3 C 0.66859(19) 0.0132(6) 0.0577(2) 0.0753(10) Uani 1 1 d . . . . .
H3 H 0.6895 -0.0924 0.0333 0.090 Uiso 1 1 calc R U . . .
C22 C 0.2681(2) 1.3708(6) 0.1359(2) 0.0785(10) Uani 1 1 d . . . . .
C2 C 0.63465(19) 0.1982(6) 0.02350(19) 0.0771(10) Uani 1 1 d . . . . .
H2 H 0.6339 0.2182 -0.0234 0.093 Uiso 1 1 calc R U . . .
N3 N 0.22336(19) 1.5030(5) 0.1244(2) 0.1211(14) Uani 1 1 d . . . . .
C29 C 0.3432(2) 0.4173(6) 0.49515(19) 0.0882(12) Uani 1 1 d . . . . .
H29A H 0.3022 0.4042 0.4569 0.132 Uiso 1 1 calc R U . . .
H29B H 0.3259 0.4458 0.5369 0.132 Uiso 1 1 calc R U . . .
H29C H 0.3707 0.2812 0.5001 0.132 Uiso 1 1 calc R U . . .

loop_
_atom_site_aniso_label
_atom_site_aniso_U_11
_atom_site_aniso_U_22
_atom_site_aniso_U_33
_atom_site_aniso_U_23
_atom_site_aniso_U_13
_atom_site_aniso_U_12
N2 0.0457(14) 0.0446(13) 0.0545(15) 0.0032(12) 0.0177(13) 0.0027(11)
O1 0.0862(17) 0.0809(16) 0.0680(15) -0.0149(12) 0.0394(14) -0.0169(13)
N1 0.0476(15) 0.0560(15) 0.0573(16) 0.0057(13) 0.0139(13) 0.0039(12)
C23 0.0420(17) 0.0395(16) 0.0547(19) -0.0037(13) 0.0138(15) -0.0014(12)
C15 0.0455(17) 0.0454(16) 0.0527(19) 0.0050(14) 0.0121(15) -0.0027(13)
C13 0.0399(17) 0.0433(16) 0.0559(19) 0.0004(14) 0.0148(15) 0.0005(13)
C14 0.0394(17) 0.0509(17) 0.059(2) 0.0005(15) 0.0143(15) -0.0010(13)
C6 0.0431(17) 0.0607(19) 0.0519(19) -0.0034(15) 0.0146(15) -0.0036(14)
C16 0.0420(17) 0.0463(16) 0.0566(19) -0.0019(14) 0.0081(15) -0.0018(13)
C11 0.0500(19) 0.0525(18) 0.061(2) 0.0029(15) 0.0153(16) -0.0007(14)
C12 0.0399(17) 0.0409(16) 0.063(2) 0.0038(14) 0.0173(15) -0.0039(12)
C26 0.0513(19) 0.0581(19) 0.055(2) -0.0056(15) 0.0183(16) -0.0053(15)
C24 0.0529(18) 0.0440(17) 0.061(2) -0.0077(14) 0.0193(16) -0.0092(13)
C21 0.0509(19) 0.0480(17) 0.066(2) -0.0007(15) 0.0126(16) -0.0050(14)
C25 0.0538(19) 0.0495(18) 0.060(2) -0.0039(15) 0.0191(16) -0.0107(14)
C28 0.0520(19) 0.0436(17) 0.072(2) -0.0056(15) 0.0165(17) -0.0107(14)
C7 0.0407(17) 0.0472(17) 0.067(2) 0.0010(15) 0.0173(16) -0.0034(13)
C5 0.0414(18) 0.0521(18) 0.072(2) -0.0064(16) 0.0237(16) -0.0054(14)
C20 0.066(2) 0.0422(17) 0.074(2) 0.0029(15) 0.0101(19) 0.0007(15)
C27 0.067(2) 0.0536(19) 0.066(2) -0.0174(16) 0.0217(19) -0.0088(16)
C4 0.056(2) 0.063(2) 0.081(3) -0.0108(18) 0.0249(19) -0.0068(16)
C17 0.051(2) 0.0591(19) 0.078(2) 0.0105(17) 0.0168(18) 0.0033(15)
C10 0.051(2) 0.065(2) 0.069(2) 0.0139(18) 0.0109(18) 0.0024(16)
C19 0.053(2) 0.0499(19) 0.082(2) -0.0046(17) 0.0054(18) 0.0057(15)
C1 0.059(2) 0.080(2) 0.057(2) -0.0060(18) 0.0173(18) 0.0034(17)
C18 0.054(2) 0.068(2) 0.090(3) 0.002(2) 0.0184(19) 0.0083(17)
C9 0.059(2) 0.065(2) 0.087(3) 0.0182(19) 0.022(2) 0.0161(17)
C8 0.058(2) 0.060(2) 0.091(3) 0.0047(19) 0.027(2) 0.0111(16)
C3 0.072(3) 0.076(3) 0.084(3) -0.028(2) 0.031(2) -0.0049(19)
C22 0.066(2) 0.069(2) 0.096(3) -0.001(2) 0.007(2) 0.0109(19)
C2 0.073(3) 0.097(3) 0.064(2) -0.015(2) 0.021(2) -0.006(2)
N3 0.087(3) 0.084(2) 0.188(4) 0.015(3) 0.019(3) 0.033(2)
C29 0.087(3) 0.113(3) 0.076(3) -0.008(2) 0.043(2) -0.032(2)

loop_
_atom_type_symbol
_atom_type_description
_atom_type_scat_dispersion_real
_atom_type_scat_dispersion_imag
_atom_type_scat_source
C C 0.0033 0.0016 'International Tables Vol C Tables 4.2.6.8 and 6.1.1.4'
H H 0.0000 0.0000 'International Tables Vol C Tables 4.2.6.8 and 6.1.1.4'
N N 0.0061 0.0033 'International Tables Vol C Tables 4.2.6.8 and 6.1.1.4'
O O 0.0106 0.0060 'International Tables Vol C Tables 4.2.6.8 and 6.1.1.4'

loop_
_geom_angle_atom_site_label_1
_geom_angle_atom_site_label_2
_geom_angle_atom_site_label_3
_geom_angle
_geom_angle_site_symmetry_1
_geom_angle_site_symmetry_3
_geom_angle_publ_flag
C15 N2 C13 106.2(2) . . ?
C15 N2 C23 126.6(2) . . ?
C13 N2 C23 126.3(2) . . ?
C26 O1 C29 117.0(2) . . ?
C15 N1 C14 104.8(2) . . ?
C28 C23 C24 120.2(3) . . ?
C28 C23 N2 121.3(2) . . ?
C24 C23 N2 118.4(2) . . ?
N1 C15 N2 112.5(2) . . ?
N1 C15 C16 122.2(3) . . ?
N2 C15 C16 125.2(2) . . ?
C14 C13 N2 105.0(2) . . ?
C14 C13 C12 123.5(2) . . ?
N2 C13 C12 131.5(3) . . ?
N1 C14 C13 111.5(2) . . ?
N1 C14 C6 126.8(3) . . ?
C13 C14 C6 121.4(3) . . ?
C1 C6 C5 120.9(3) . . ?
C1 C6 C14 122.3(3) . . ?
C5 C6 C14 116.6(3) . . ?
C17 C16 C21 118.3(3) . . ?
C17 C16 C15 124.1(3) . . ?
C21 C16 C15 117.4(2) . . ?
C10 C11 C12 120.7(3) . . ?
C10 C11 H11 119.6 . . ?
C12 C11 H11 119.6 . . ?
C11 C12 C7 120.1(3) . . ?
C11 C12 C13 124.3(3) . . ?
C7 C12 C13 115.5(3) . . ?
O1 C26 C25 124.1(3) . . ?
O1 C26 C27 116.2(3) . . ?
C25 C26 C27 119.7(3) . . ?
C23 C24 C25 120.2(3) . . ?
C23 C24 H24 119.9 . . ?
C25 C24 H24 119.9 . . ?
C20 C21 C16 121.0(3) . . ?
C20 C21 H21 119.5 . . ?
C16 C21 H21 119.5 . . ?
C26 C25 C24 119.7(3) . . ?
C26 C25 H25 120.2 . . ?
C24 C25 H25 120.2 . . ?
C27 C28 C23 119.6(3) . . ?
C27 C28 H28 120.2 . . ?
C23 C28 H28 120.2 . . ?
C8 C7 C12 116.9(3) . . ?
C8 C7 C5 121.8(3) . . ?
C12 C7 C5 121.2(3) . . ?
C4 C5 C6 116.7(3) . . ?
C4 C5 C7 122.5(3) . . ?
C6 C5 C7 120.8(3) . . ?
C21 C20 C19 119.5(3) . . ?
C21 C20 H20 120.2 . . ?
C19 C20 H20 120.2 . . ?
C28 C27 C26 120.6(3) . . ?
C28 C27 H27 119.7 . . ?
C26 C27 H27 119.7 . . ?
C3 C4 C5 121.1(3) . . ?
C3 C4 H4 119.5 . . ?
C5 C4 H4 119.5 . . ?
C18 C17 C16 120.9(3) . . ?
C18 C17 H17 119.6 . . ?
C16 C17 H17 119.6 . . ?
C11 C10 C9 119.3(3) . . ?
C11 C10 H10 120.3 . . ?
C9 C10 H10 120.3 . . ?
C20 C19 C18 120.5(3) . . ?
C20 C19 C22 120.1(3) . . ?
C18 C19 C22 119.4(3) . . ?
C2 C1 C6 120.5(3) . . ?
C2 C1 H1 119.8 . . ?
C6 C1 H1 119.8 . . ?
C17 C18 C19 119.7(3) . . ?
C17 C18 H18 120.2 . . ?
C19 C18 H18 120.2 . . ?
C8 C9 C10 121.1(3) . . ?
C8 C9 H9 119.4 . . ?
C10 C9 H9 119.4 . . ?
C9 C8 C7 121.7(3) . . ?
C9 C8 H8 119.1 . . ?
C7 C8 H8 119.1 . . ?
C4 C3 C2 120.7(3) . . ?
C4 C3 H3 119.7 . . ?
C2 C3 H3 119.7 . . ?
N3 C22 C19 179.2(4) . . ?
C1 C2 C3 120.1(3) . . ?
C1 C2 H2 119.9 . . ?
C3 C2 H2 119.9 . . ?
O1 C29 H29A 109.5 . . ?
O1 C29 H29B 109.5 . . ?
H29A C29 H29B 109.5 . . ?
O1 C29 H29C 109.5 . . ?
H29A C29 H29C 109.5 . . ?
H29B C29 H29C 109.5 . . ?

loop_
_geom_bond_atom_site_label_1
_geom_bond_atom_site_label_2
_geom_bond_distance
_geom_bond_site_symmetry_2
_geom_bond_publ_flag
N2 C15 1.381(3) . ?
N2 C13 1.389(3) . ?
N2 C23 1.435(3) . ?
O1 C26 1.362(3) . ?
O1 C29 1.422(3) . ?
N1 C15 1.317(3) . ?
N1 C14 1.375(3) . ?
C23 C28 1.376(3) . ?
C23 C24 1.376(3) . ?
C15 C16 1.469(4) . ?
C13 C14 1.381(4) . ?
C13 C12 1.429(4) . ?
C14 C6 1.432(4) . ?
C6 C1 1.385(4) . ?
C6 C5 1.424(4) . ?
C16 C17 1.387(4) . ?
C16 C21 1.395(4) . ?
C11 C10 1.376(4) . ?
C11 C12 1.399(4) . ?
C11 H11 0.9300 . ?
C12 C7 1.421(4) . ?
C26 C25 1.377(4) . ?
C26 C27 1.383(4) . ?
C24 C25 1.381(4) . ?
C24 H24 0.9300 . ?
C21 C20 1.375(4) . ?
C21 H21 0.9300 . ?
C25 H25 0.9300 . ?
C28 C27 1.371(4) . ?
C28 H28 0.9300 . ?
C7 C8 1.406(4) . ?
C7 C5 1.455(4) . ?
C5 C4 1.413(4) . ?
C20 C19 1.377(4) . ?
C20 H20 0.9300 . ?
C27 H27 0.9300 . ?
C4 C3 1.375(4) . ?
C4 H4 0.9300 . ?
C17 C18 1.378(4) . ?
C17 H17 0.9300 . ?
C10 C9 1.382(4) . ?
C10 H10 0.9300 . ?
C19 C18 1.383(4) . ?
C19 C22 1.432(5) . ?
C1 C2 1.367(4) . ?
C1 H1 0.9300 . ?
C18 H18 0.9300 . ?
C9 C8 1.361(4) . ?
C9 H9 0.9300 . ?
C8 H8 0.9300 . ?
C3 C2 1.383(5) . ?
C3 H3 0.9300 . ?
C22 N3 1.141(4) . ?
C2 H2 0.9300 . ?
C29 H29A 0.9600 . ?
C29 H29B 0.9600 . ?
C29 H29C 0.9600 . ?

loop_
_geom_torsion_atom_site_label_1
_geom_torsion_atom_site_label_2
_geom_torsion_atom_site_label_3
_geom_torsion_atom_site_label_4
_geom_torsion
_geom_torsion_site_symmetry_1
_geom_torsion_site_symmetry_2
_geom_torsion_site_symmetry_3
_geom_torsion_site_symmetry_4
_geom_torsion_publ_flag
C15 N2 C23 C28 -74.2(4) . . . . ?
C13 N2 C23 C28 117.8(3) . . . . ?
C15 N2 C23 C24 104.1(3) . . . . ?
C13 N2 C23 C24 -63.8(4) . . . . ?
C14 N1 C15 N2 1.3(3) . . . . ?
C14 N1 C15 C16 -176.6(2) . . . . ?
C13 N2 C15 N1 -0.2(3) . . . . ?
C23 N2 C15 N1 -170.1(2) . . . . ?
C13 N2 C15 C16 177.7(2) . . . . ?
C23 N2 C15 C16 7.8(4) . . . . ?
C15 N2 C13 C14 -1.1(3) . . . . ?
C23 N2 C13 C14 168.9(2) . . . . ?
C15 N2 C13 C12 179.1(3) . . . . ?
C23 N2 C13 C12 -11.0(4) . . . . ?
C15 N1 C14 C13 -2.0(3) . . . . ?
C15 N1 C14 C6 171.4(3) . . . . ?
N2 C13 C14 N1 1.9(3) . . . . ?
C12 C13 C14 N1 -178.2(2) . . . . ?
N2 C13 C14 C6 -171.9(2) . . . . ?
C12 C13 C14 C6 8.0(4) . . . . ?
N1 C14 C6 C1 3.0(5) . . . . ?
C13 C14 C6 C1 175.8(3) . . . . ?
N1 C14 C6 C5 -172.3(3) . . . . ?
C13 C14 C6 C5 0.5(4) . . . . ?
N1 C15 C16 C17 139.5(3) . . . . ?
N2 C15 C16 C17 -38.1(4) . . . . ?
N1 C15 C16 C21 -35.1(4) . . . . ?
N2 C15 C16 C21 147.2(3) . . . . ?
C10 C11 C12 C7 -0.8(4) . . . . ?
C10 C11 C12 C13 -178.2(3) . . . . ?
C14 C13 C12 C11 168.4(3) . . . . ?
N2 C13 C12 C11 -11.8(5) . . . . ?
C14 C13 C12 C7 -9.1(4) . . . . ?
N2 C13 C12 C7 170.7(3) . . . . ?
C29 O1 C26 C25 -1.7(4) . . . . ?
C29 O1 C26 C27 178.2(3) . . . . ?
C28 C23 C24 C25 -0.2(4) . . . . ?
N2 C23 C24 C25 -178.6(2) . . . . ?
C17 C16 C21 C20 1.5(4) . . . . ?
C15 C16 C21 C20 176.5(3) . . . . ?
O1 C26 C25 C24 179.3(3) . . . . ?
C27 C26 C25 C24 -0.6(4) . . . . ?
C23 C24 C25 C26 0.6(4) . . . . ?
C24 C23 C28 C27 -0.1(4) . . . . ?
N2 C23 C28 C27 178.2(3) . . . . ?
C11 C12 C7 C8 1.6(4) . . . . ?
C13 C12 C7 C8 179.2(2) . . . . ?
C11 C12 C7 C5 -175.5(3) . . . . ?
C13 C12 C7 C5 2.1(4) . . . . ?
C1 C6 C5 C4 -2.7(4) . . . . ?
C14 C6 C5 C4 172.6(2) . . . . ?
C1 C6 C5 C7 177.5(3) . . . . ?
C14 C6 C5 C7 -7.2(4) . . . . ?
C8 C7 C5 C4 9.2(4) . . . . ?
C12 C7 C5 C4 -173.8(3) . . . . ?
C8 C7 C5 C6 -171.1(3) . . . . ?
C12 C7 C5 C6 5.9(4) . . . . ?
C16 C21 C20 C19 -1.9(5) . . . . ?
C23 C28 C27 C26 0.1(5) . . . . ?
O1 C26 C27 C28 -179.6(3) . . . . ?
C25 C26 C27 C28 0.3(5) . . . . ?
C6 C5 C4 C3 1.8(4) . . . . ?
C7 C5 C4 C3 -178.4(3) . . . . ?
C21 C16 C17 C18 -0.5(5) . . . . ?
C15 C16 C17 C18 -175.1(3) . . . . ?
C12 C11 C10 C9 -0.8(4) . . . . ?
C21 C20 C19 C18 1.3(5) . . . . ?
C21 C20 C19 C22 -179.3(3) . . . . ?
C5 C6 C1 C2 1.5(5) . . . . ?
C14 C6 C1 C2 -173.5(3) . . . . ?
C16 C17 C18 C19 -0.1(5) . . . . ?
C20 C19 C18 C17 -0.3(5) . . . . ?
C22 C19 C18 C17 -179.7(3) . . . . ?
C11 C10 C9 C8 1.7(5) . . . . ?
C10 C9 C8 C7 -0.8(5) . . . . ?
C12 C7 C8 C9 -0.8(4) . . . . ?
C5 C7 C8 C9 176.3(3) . . . . ?
C5 C4 C3 C2 0.3(5) . . . . ?
C6 C1 C2 C3 0.7(5) . . . . ?
C4 C3 C2 C1 -1.6(5) . . . . ?
